data_4102059
loop_
_publ_author_name
'Alexander R. Fox'
'Polly L. Arnold'
'Christopher C. Cummins'

_publ_contact_author_address
;77 Massachusetts Avenue
Room 6-435
Cambridge, MA 02139 USA
;
_publ_contact_author_email ccummins@mit.edu
_publ_contact_author_name 'Christopher C. Cummins'
_publ_section_title
;
 Uranium-Nitrogen Multiple Bonding: Isostructural Anionic, Neutral, and
 Cationic Uranium Nitride Complexes Featuring a Linear U=N=U Core
;
_journal_name_full 'Journal of the American Chemical Society'
_journal_page_first 3250
_journal_page_last 3251
_journal_paper_doi 10.1021/ja910364u
_journal_volume 132
_journal_year 2010
_chemical_formula_sum 'C96 H164 N8 O2 U2'
_chemical_formula_weight 1938.41
_chemical_name_common '[N(n-Bu)4][(u-N)(U(N[t-Bu][3,5-Me2C6H3])3)2]'
_chemical_name_systematic
; 
 ? 
;
_chemical_properties_physical 'air-sensitive, moisture-sensitive, oxygen-sensitive, paramagnetic'
_space_group_IT_number 14
_symmetry_cell_setting monoclinic
_symmetry_space_group_name_Hall '-P 2ybc'
_symmetry_space_group_name_H-M 'P 1 21/c 1'
_atom_sites_solution_hydrogens geom
_atom_sites_solution_primary direct
_atom_sites_solution_secondary difmap
_audit_creation_method SHELXL-97
_cell_angle_alpha 90.00
_cell_angle_beta 94.9320(10)
_cell_angle_gamma 90.00
_cell_formula_units_Z 4
_cell_length_a 19.0179(9)
_cell_length_b 21.6348(10)
_cell_length_c 23.6014(11)
_cell_measurement_reflns_used 9459
_cell_measurement_temperature 100(2)
_cell_measurement_theta_max 27.75
_cell_measurement_theta_min 2.30
_cell_volume 9674.8(8)
_computing_cell_refinement 'SAINT 7.46A (Bruker-AXS, 2008)'
_computing_data_collection 'APEX2 3.0 (Bruker-AXS, 2008)'
_computing_data_reduction 'SAINT 7.46A (Bruker-AXS, 2008)'
_computing_molecular_graphics 'Bruker SHELXTL'
_computing_publication_material 'Bruker SHELXTL'
_computing_structure_refinement 'SHELXL-97 (Sheldrick, 2008)'
_computing_structure_solution 'SHELXS-97 (Sheldrick, 2008)'
_diffrn_ambient_temperature 100(2)
_diffrn_detector_area_resol_mean 8.3
_diffrn_measured_fraction_theta_full 1.000
_diffrn_measured_fraction_theta_max 1.000
_diffrn_measurement_device_type 'Bruker Smart APEX CCD'
_diffrn_measurement_method 'omega and phi scans'
_diffrn_radiation_monochromator graphite
_diffrn_radiation_source 'fine-focus sealed tube'
_diffrn_radiation_type MoK\a
_diffrn_radiation_wavelength 0.71073
_diffrn_reflns_av_R_equivalents 0.1198
_diffrn_reflns_av_sigmaI/netI 0.0833
_diffrn_reflns_limit_h_max 26
_diffrn_reflns_limit_h_min -26
_diffrn_reflns_limit_k_max 29
_diffrn_reflns_limit_k_min -30
_diffrn_reflns_limit_l_max 32
_diffrn_reflns_limit_l_min -32
_diffrn_reflns_number 206827
_diffrn_reflns_theta_full 29.57
_diffrn_reflns_theta_max 29.57
_diffrn_reflns_theta_min 1.07
_exptl_absorpt_coefficient_mu 3.391
_exptl_absorpt_correction_T_max 0.7279
_exptl_absorpt_correction_T_min 0.4294
_exptl_absorpt_correction_type multi-scan
_exptl_absorpt_process_details 'SADABS (Sheldrick, 2008)'
_exptl_crystal_colour purple
_exptl_crystal_density_diffrn 1.331
_exptl_crystal_density_meas ?
_exptl_crystal_density_method 'not measured'
_exptl_crystal_description block
_exptl_crystal_F_000 3984
_exptl_crystal_size_max 0.30
_exptl_crystal_size_mid 0.20
_exptl_crystal_size_min 0.10
_refine_diff_density_max 1.728
_refine_diff_density_min -1.642
_refine_diff_density_rms 0.144
_refine_ls_extinction_method none
_refine_ls_goodness_of_fit_ref 1.019
_refine_ls_hydrogen_treatment constr
_refine_ls_matrix_type full
_refine_ls_number_parameters 1117
_refine_ls_number_reflns 27146
_refine_ls_number_restraints 555
_refine_ls_restrained_S_all 1.017
_refine_ls_R_factor_all 0.1054
_refine_ls_R_factor_gt 0.0418
_refine_ls_shift/su_max 0.001
_refine_ls_shift/su_mean 0.000
_refine_ls_structure_factor_coef Fsqd
_refine_ls_weighting_details 'calc w=1/[\s^2^(Fo^2^)+(0.0311P)^2^+10.7029P] where P=(Fo^2^+2Fc^2^)/3'
_refine_ls_weighting_scheme calc
_refine_ls_wR_factor_gt 0.0740
_refine_ls_wR_factor_ref 0.0921
_reflns_number_gt 16225
_reflns_number_total 27146
_reflns_threshold_expression >2sigma(I)
_cod_data_source_file ja910364u_si_001_2.cif
_cod_data_source_block 08073
_cod_depositor_comments
;
The following automatic conversions were performed:

'_exptl_crystal_density_meas' value 'not measured' was changed to '?'
- the value is perceived as not measured.

Automatic conversion script
Id: cif_fix_values 3008 2015-01-20 13:52:24Z robertas 
;
_cod_database_code 4102059

loop_
_symmetry_equiv_pos_as_xyz
'x, y, z'
'-x, y+1/2, -z+1/2'
'-x, -y, -z'
'x, -y-1/2, z-1/2'

loop_
_atom_site_label
_atom_site_type_symbol
_atom_site_fract_x
_atom_site_fract_y
_atom_site_fract_z
_atom_site_U_iso_or_equiv
_atom_site_adp_type
_atom_site_occupancy
_atom_site_symmetry_multiplicity
_atom_site_calc_flag
_atom_site_refinement_flags
_atom_site_disorder_assembly
_atom_site_disorder_group
U1 U 0.340273(8) 0.201474(7) 0.218876(7) 0.01887(4) Uani 1 1 d . . .
U2 U 0.166851(8) 0.303779(7) 0.259696(7) 0.01901(4) Uani 1 1 d . . .
N1 N 0.30921(18) 0.10329(16) 0.19113(16) 0.0216(8) Uani 1 1 d . . .
C11 C 0.3473(2) 0.08182(18) 0.1455(2) 0.0212(10) Uani 1 1 d . . .
C12 C 0.3254(2) 0.0957(2) 0.0891(2) 0.0245(10) Uani 1 1 d . . .
H12 H 0.2843 0.1203 0.0814 0.029 Uiso 1 1 calc R . .
C13 C 0.3608(3) 0.0752(2) 0.0437(2) 0.0302(11) Uani 1 1 d . . .
C131 C 0.3358(3) 0.0920(3) -0.0169(2) 0.0449(14) Uani 1 1 d . . .
H13A H 0.2842 0.0885 -0.0223 0.067 Uiso 1 1 calc R . .
H13B H 0.3571 0.0638 -0.0431 0.067 Uiso 1 1 calc R . .
H13C H 0.3497 0.1346 -0.0246 0.067 Uiso 1 1 calc R . .
C14 C 0.4208(3) 0.0389(2) 0.0556(2) 0.0325(12) Uani 1 1 d . . .
H14 H 0.4452 0.0236 0.0251 0.039 Uiso 1 1 calc R . .
C15 C 0.4458(2) 0.0246(2) 0.1113(2) 0.0286(11) Uani 1 1 d . . .
C151 C 0.5117(3) -0.0147(2) 0.1232(2) 0.0426(14) Uani 1 1 d . . .
H15A H 0.5038 -0.0556 0.1059 0.064 Uiso 1 1 calc R . .
H15B H 0.5221 -0.0193 0.1644 0.064 Uiso 1 1 calc R . .
H15C H 0.5516 0.0053 0.1070 0.064 Uiso 1 1 calc R . .
C16 C 0.4090(2) 0.0468(2) 0.1557(2) 0.0259(11) Uani 1 1 d . . .
H16 H 0.4261 0.0379 0.1938 0.031 Uiso 1 1 calc R . .
C17 C 0.2582(2) 0.0578(2) 0.2117(2) 0.0263(11) Uani 1 1 d . . .
C18 C 0.2044(2) 0.0370(2) 0.1635(2) 0.0319(12) Uani 1 1 d . . .
H18A H 0.1799 0.0732 0.1465 0.048 Uiso 1 1 calc R . .
H18B H 0.1700 0.0091 0.1787 0.048 Uiso 1 1 calc R . .
H18C H 0.2288 0.0153 0.1345 0.048 Uiso 1 1 calc R . .
C19 C 0.2958(3) 0.0009(2) 0.2390(2) 0.0314(12) Uani 1 1 d . . .
H19A H 0.3202 -0.0213 0.2102 0.047 Uiso 1 1 calc R . .
H19B H 0.2609 -0.0265 0.2542 0.047 Uiso 1 1 calc R . .
H19C H 0.3302 0.0142 0.2699 0.047 Uiso 1 1 calc R . .
C110 C 0.2192(2) 0.0909(2) 0.2560(2) 0.0285(11) Uani 1 1 d . . .
H11A H 0.2524 0.1021 0.2884 0.043 Uiso 1 1 calc R . .
H11B H 0.1827 0.0636 0.2690 0.043 Uiso 1 1 calc R . .
H11C H 0.1971 0.1283 0.2394 0.043 Uiso 1 1 calc R . .
N2 N 0.40597(18) 0.24594(16) 0.14585(16) 0.0231(9) Uani 1 1 d . . .
C21 C 0.4636(2) 0.21095(19) 0.1315(2) 0.0266(11) Uani 1 1 d . . .
C22 C 0.5085(2) 0.18589(19) 0.1763(2) 0.0247(10) Uani 1 1 d . . .
H22 H 0.4981 0.1938 0.2142 0.030 Uiso 1 1 calc R . .
C23 C 0.5675(2) 0.1499(2) 0.1673(2) 0.0316(12) Uani 1 1 d . . .
C231 C 0.6136(3) 0.1235(2) 0.2162(2) 0.0392(13) Uani 1 1 d . . .
H23A H 0.5950 0.0831 0.2266 0.059 Uiso 1 1 calc R . .
H23B H 0.6140 0.1515 0.2489 0.059 Uiso 1 1 calc R . .
H23C H 0.6617 0.1185 0.2051 0.059 Uiso 1 1 calc R . .
C24 C 0.5836(3) 0.1385(2) 0.1114(2) 0.0335(12) Uani 1 1 d . . .
H24 H 0.6243 0.1151 0.1046 0.040 Uiso 1 1 calc R . .
C25 C 0.5399(3) 0.1615(2) 0.0654(2) 0.0334(12) Uani 1 1 d . . .
C251 C 0.5550(3) 0.1472(3) 0.0050(2) 0.0481(15) Uani 1 1 d . . .
H25A H 0.5104 0.1443 -0.0189 0.072 Uiso 1 1 calc R . .
H25B H 0.5804 0.1079 0.0041 0.072 Uiso 1 1 calc R . .
H25C H 0.5839 0.1803 -0.0093 0.072 Uiso 1 1 calc R . .
C26 C 0.4812(2) 0.1970(2) 0.0758(2) 0.0302(11) Uani 1 1 d . . .
H26 H 0.4519 0.2123 0.0443 0.036 Uiso 1 1 calc R . .
C27 C 0.3761(2) 0.2940(2) 0.1055(2) 0.0277(11) Uani 1 1 d . . .
C28 C 0.3391(3) 0.3396(2) 0.1427(2) 0.0433(15) Uani 1 1 d . . .
H28A H 0.3001 0.3187 0.1594 0.065 Uiso 1 1 calc R . .
H28B H 0.3206 0.3744 0.1194 0.065 Uiso 1 1 calc R . .
H28C H 0.3729 0.3550 0.1732 0.065 Uiso 1 1 calc R . .
C29 C 0.3221(3) 0.2690(3) 0.0598(2) 0.0470(15) Uani 1 1 d . . .
H29A H 0.3453 0.2403 0.0352 0.070 Uiso 1 1 calc R . .
H29B H 0.3014 0.3034 0.0370 0.070 Uiso 1 1 calc R . .
H29C H 0.2847 0.2472 0.0779 0.070 Uiso 1 1 calc R . .
C210 C 0.4329(3) 0.3324(2) 0.0790(2) 0.0403(14) Uani 1 1 d . . .
H21A H 0.4697 0.3442 0.1086 0.060 Uiso 1 1 calc R . .
H21B H 0.4113 0.3697 0.0615 0.060 Uiso 1 1 calc R . .
H21C H 0.4538 0.3078 0.0498 0.060 Uiso 1 1 calc R . .
N3 N 0.41017(18) 0.19317(16) 0.30180(16) 0.0247(8) Uani 1 1 d . . .
C31 C 0.4139(2) 0.1348(2) 0.3297(2) 0.0247(10) Uani 1 1 d . . .
C32 C 0.4645(2) 0.0910(2) 0.3171(2) 0.0300(11) Uani 1 1 d . . .
H32 H 0.4980 0.1017 0.2911 0.036 Uiso 1 1 calc R . .
C33 C 0.4673(3) 0.0325(2) 0.3414(2) 0.0339(12) Uani 1 1 d . . .
C331 C 0.5251(3) -0.0121(2) 0.3278(3) 0.0613(19) Uani 1 1 d . . .
H33A H 0.5242 -0.0484 0.3526 0.092 Uiso 1 1 calc R . .
H33B H 0.5711 0.0084 0.3340 0.092 Uiso 1 1 calc R . .
H33C H 0.5173 -0.0252 0.2880 0.092 Uiso 1 1 calc R . .
C34 C 0.4171(3) 0.0167(2) 0.3783(2) 0.0364(13) Uani 1 1 d . . .
H34 H 0.4183 -0.0234 0.3948 0.044 Uiso 1 1 calc R . .
C35 C 0.3657(3) 0.0577(2) 0.3915(2) 0.0391(13) Uani 1 1 d . . .
C351 C 0.3106(4) 0.0403(3) 0.4313(3) 0.068(2) Uani 1 1 d . . .
H35A H 0.2662 0.0304 0.4091 0.101 Uiso 1 1 calc R . .
H35B H 0.3033 0.0750 0.4568 0.101 Uiso 1 1 calc R . .
H35C H 0.3268 0.0041 0.4539 0.101 Uiso 1 1 calc R . .
C36 C 0.3646(3) 0.1167(2) 0.3672(2) 0.0325(12) Uani 1 1 d . . .
H36 H 0.3294 0.1453 0.3765 0.039 Uiso 1 1 calc R . .
C37 C 0.4459(2) 0.2453(2) 0.3335(2) 0.0283(11) Uani 1 1 d . . .
C38 C 0.5245(2) 0.2326(2) 0.3484(2) 0.0347(12) Uani 1 1 d . . .
H38A H 0.5300 0.1985 0.3757 0.052 Uiso 1 1 calc R . .
H38B H 0.5472 0.2698 0.3651 0.052 Uiso 1 1 calc R . .
H38C H 0.5466 0.2214 0.3138 0.052 Uiso 1 1 calc R . .
C39 C 0.4117(3) 0.2601(2) 0.3888(2) 0.0388(13) Uani 1 1 d . . .
H39A H 0.3613 0.2683 0.3799 0.058 Uiso 1 1 calc R . .
H39B H 0.4344 0.2965 0.4069 0.058 Uiso 1 1 calc R . .
H39C H 0.4176 0.2247 0.4147 0.058 Uiso 1 1 calc R . .
C310 C 0.4381(3) 0.3015(2) 0.2935(2) 0.0320(11) Uani 1 1 d . . .
H31A H 0.4601 0.2924 0.2584 0.048 Uiso 1 1 calc R . .
H31B H 0.4612 0.3374 0.3123 0.048 Uiso 1 1 calc R . .
H31C H 0.3879 0.3105 0.2843 0.048 Uiso 1 1 calc R . .
N4 N 0.12768(19) 0.29442(16) 0.35226(16) 0.0257(9) Uani 1 1 d . . .
C41 C 0.1049(2) 0.3476(2) 0.3789(2) 0.0246(10) Uani 1 1 d . . .
C42 C 0.1211(2) 0.3644(2) 0.4359(2) 0.0291(11) Uani 1 1 d . . .
H42 H 0.1491 0.3372 0.4601 0.035 Uiso 1 1 calc R . .
C43 C 0.0977(3) 0.4196(2) 0.4584(2) 0.0303(11) Uani 1 1 d . . .
C431 C 0.1161(3) 0.4345(2) 0.5206(2) 0.0479(15) Uani 1 1 d . . .
H43A H 0.1017 0.4001 0.5440 0.072 Uiso 1 1 calc R . .
H43B H 0.0914 0.4722 0.5305 0.072 Uiso 1 1 calc R . .
H43C H 0.1672 0.4408 0.5275 0.072 Uiso 1 1 calc R . .
C44 C 0.0576(3) 0.4606(2) 0.4235(2) 0.0311(12) Uani 1 1 d . . .
H44 H 0.0417 0.4982 0.4387 0.037 Uiso 1 1 calc R . .
C45 C 0.0409(2) 0.4466(2) 0.3667(2) 0.0281(11) Uani 1 1 d . . .
C451 C -0.0043(3) 0.4901(2) 0.3288(2) 0.0446(14) Uani 1 1 d . . .
H45A H -0.0474 0.5001 0.3469 0.067 Uiso 1 1 calc R . .
H45B H -0.0169 0.4702 0.2920 0.067 Uiso 1 1 calc R . .
H45C H 0.0221 0.5281 0.3229 0.067 Uiso 1 1 calc R . .
C46 C 0.0636(2) 0.3907(2) 0.3452(2) 0.0265(11) Uani 1 1 d . . .
H46 H 0.0509 0.3811 0.3064 0.032 Uiso 1 1 calc R . .
C47 C 0.1373(2) 0.2364(2) 0.3850(2) 0.0271(11) Uani 1 1 d . . .
C48 C 0.0737(3) 0.2226(2) 0.4192(2) 0.0341(12) Uani 1 1 d . . .
H48A H 0.0702 0.2547 0.4482 0.051 Uiso 1 1 calc R . .
H48B H 0.0801 0.1822 0.4377 0.051 Uiso 1 1 calc R . .
H48C H 0.0304 0.2222 0.3935 0.051 Uiso 1 1 calc R . .
C49 C 0.2065(3) 0.2331(2) 0.4241(2) 0.0432(14) Uani 1 1 d . . .
H49A H 0.2461 0.2453 0.4026 0.065 Uiso 1 1 calc R . .
H49B H 0.2138 0.1908 0.4381 0.065 Uiso 1 1 calc R . .
H49C H 0.2035 0.2612 0.4563 0.065 Uiso 1 1 calc R . .
C410 C 0.1412(3) 0.1851(2) 0.3406(2) 0.0367(13) Uani 1 1 d . . .
H41A H 0.0967 0.1836 0.3164 0.055 Uiso 1 1 calc R . .
H41B H 0.1491 0.1453 0.3599 0.055 Uiso 1 1 calc R . .
H41C H 0.1802 0.1936 0.3172 0.055 Uiso 1 1 calc R . .
N5 N 0.19423(19) 0.40642(16) 0.24829(16) 0.0231(8) Uani 1 1 d . . .
C51 C 0.1596(2) 0.43900(19) 0.2023(2) 0.0254(11) Uani 1 1 d . . .
C52 C 0.1621(2) 0.4156(2) 0.1472(2) 0.0270(11) Uani 1 1 d . . .
H52 H 0.1910 0.3807 0.1418 0.032 Uiso 1 1 calc R . .
C53 C 0.1238(3) 0.4417(2) 0.0998(2) 0.0351(13) Uani 1 1 d . . .
C531 C 0.1288(3) 0.4147(3) 0.0414(2) 0.0474(15) Uani 1 1 d . . .
H53A H 0.0902 0.3851 0.0330 0.071 Uiso 1 1 calc R . .
H53B H 0.1741 0.3935 0.0402 0.071 Uiso 1 1 calc R . .
H53C H 0.1251 0.4479 0.0130 0.071 Uiso 1 1 calc R . .
C54 C 0.0827(3) 0.4936(2) 0.1082(3) 0.0435(15) Uani 1 1 d . . .
H54 H 0.0566 0.5122 0.0765 0.052 Uiso 1 1 calc R . .
C55 C 0.0793(3) 0.5186(2) 0.1620(3) 0.0416(14) Uani 1 1 d . . .
C551 C 0.0349(3) 0.5759(3) 0.1698(3) 0.0610(19) Uani 1 1 d . . .
H55A H 0.0220 0.5777 0.2091 0.092 Uiso 1 1 calc R . .
H55B H -0.0081 0.5742 0.1437 0.092 Uiso 1 1 calc R . .
H55C H 0.0620 0.6129 0.1617 0.092 Uiso 1 1 calc R . .
C56 C 0.1168(3) 0.4914(2) 0.2078(2) 0.0364(13) Uani 1 1 d . . .
H56 H 0.1137 0.5086 0.2445 0.044 Uiso 1 1 calc R . .
C57 C 0.2493(2) 0.4373(2) 0.2870(2) 0.0283(11) Uani 1 1 d . . .
C58 C 0.2759(2) 0.3896(2) 0.3310(2) 0.0303(11) Uani 1 1 d . . .
H58A H 0.2392 0.3812 0.3567 0.045 Uiso 1 1 calc R . .
H58B H 0.3182 0.4054 0.3530 0.045 Uiso 1 1 calc R . .
H58C H 0.2877 0.3513 0.3118 0.045 Uiso 1 1 calc R . .
C59 C 0.2228(3) 0.4934(2) 0.3198(3) 0.0474(16) Uani 1 1 d . . .
H59A H 0.2128 0.5279 0.2935 0.071 Uiso 1 1 calc R . .
H59B H 0.2593 0.5057 0.3496 0.071 Uiso 1 1 calc R . .
H59C H 0.1797 0.4820 0.3373 0.071 Uiso 1 1 calc R . .
C510 C 0.3098(3) 0.4581(2) 0.2535(2) 0.0369(13) Uani 1 1 d . . .
H51A H 0.3292 0.4223 0.2348 0.055 Uiso 1 1 calc R . .
H51B H 0.3468 0.4769 0.2795 0.055 Uiso 1 1 calc R . .
H51C H 0.2925 0.4884 0.2248 0.055 Uiso 1 1 calc R . .
N6 N 0.07904(19) 0.27640(16) 0.19160(16) 0.0245(9) Uani 1 1 d . . .
C61 C 0.0152(2) 0.3032(2) 0.2081(2) 0.0268(10) Uani 1 1 d . . .
C62 C -0.0102(2) 0.3595(2) 0.1846(2) 0.0297(11) Uani 1 1 d . . .
H62 H 0.0138 0.3783 0.1554 0.036 Uiso 1 1 calc R . .
C63 C -0.0698(2) 0.3887(2) 0.2030(2) 0.0345(13) Uani 1 1 d . . .
C631 C -0.0949(3) 0.4499(2) 0.1782(3) 0.0447(15) Uani 1 1 d . . .
H63A H -0.0795 0.4833 0.2045 0.067 Uiso 1 1 calc R . .
H63B H -0.1465 0.4498 0.1722 0.067 Uiso 1 1 calc R . .
H63C H -0.0749 0.4564 0.1417 0.067 Uiso 1 1 calc R . .
C64 C -0.1036(3) 0.3609(3) 0.2464(2) 0.0444(15) Uani 1 1 d . . .
H64 H -0.1441 0.3802 0.2594 0.053 Uiso 1 1 calc R . .
C65 C -0.0800(3) 0.3061(3) 0.2711(2) 0.0468(15) Uani 1 1 d . . .
C651 C -0.1155(3) 0.2765(4) 0.3193(3) 0.080(2) Uani 1 1 d . . .
H65A H -0.0825 0.2753 0.3535 0.120 Uiso 1 1 calc R . .
H65B H -0.1299 0.2343 0.3085 0.120 Uiso 1 1 calc R . .
H65C H -0.1572 0.3007 0.3270 0.120 Uiso 1 1 calc R . .
C66 C -0.0211(3) 0.2775(2) 0.2510(2) 0.0359(12) Uani 1 1 d . . .
H66 H -0.0053 0.2392 0.2673 0.043 Uiso 1 1 calc R . .
C67 C 0.0716(2) 0.2346(2) 0.1413(2) 0.0280(11) Uani 1 1 d . . .
C68 C 0.0240(3) 0.2617(2) 0.0920(2) 0.0385(13) Uani 1 1 d . . .
H68A H -0.0242 0.2656 0.1032 0.058 Uiso 1 1 calc R . .
H68B H 0.0241 0.2343 0.0589 0.058 Uiso 1 1 calc R . .
H68C H 0.0416 0.3026 0.0822 0.058 Uiso 1 1 calc R . .
C69 C 0.0430(3) 0.1715(2) 0.1578(2) 0.0400(13) Uani 1 1 d . . .
H69A H 0.0751 0.1530 0.1878 0.060 Uiso 1 1 calc R . .
H69B H 0.0394 0.1443 0.1244 0.060 Uiso 1 1 calc R . .
H69C H -0.0038 0.1767 0.1716 0.060 Uiso 1 1 calc R . .
C610 C 0.1452(2) 0.2259(2) 0.1204(2) 0.0333(12) Uani 1 1 d . . .
H61A H 0.1639 0.2661 0.1099 0.050 Uiso 1 1 calc R . .
H61B H 0.1419 0.1986 0.0872 0.050 Uiso 1 1 calc R . .
H61C H 0.1768 0.2075 0.1509 0.050 Uiso 1 1 calc R . .
N7 N 0.25458(19) 0.25184(16) 0.24298(16) 0.0231(8) Uani 1 1 d . . .
N8 N 0.2664(2) 0.80047(19) 0.39675(19) 0.0373(9) Uani 1 1 d U . .
C81B C 0.2922(11) 0.8272(8) 0.3419(9) 0.047(3) Uani 0.571(12) 1 d PDU A 1
H81C H 0.3188 0.8656 0.3521 0.056 Uiso 0.571(12) 1 calc PR A 1
H81D H 0.2502 0.8392 0.3167 0.056 Uiso 0.571(12) 1 calc PR A 1
C82B C 0.3391(6) 0.7862(4) 0.3071(5) 0.039(2) Uani 0.571(12) 1 d PDU A 1
H82C H 0.3806 0.7716 0.3317 0.047 Uiso 0.571(12) 1 calc PR A 1
H82D H 0.3121 0.7496 0.2925 0.047 Uiso 0.571(12) 1 calc PR A 1
C83B C 0.3635(6) 0.8237(5) 0.2576(5) 0.042(3) Uani 0.571(12) 1 d PDU A 1
H83C H 0.3850 0.7953 0.2310 0.050 Uiso 0.571(12) 1 calc PR A 1
H83D H 0.3218 0.8431 0.2367 0.050 Uiso 0.571(12) 1 calc PR A 1
C84B C 0.4161(6) 0.8734(5) 0.2757(5) 0.049(3) Uani 0.571(12) 1 d PDU A 1
H84D H 0.4294 0.8958 0.2421 0.073 Uiso 0.571(12) 1 calc PR A 1
H84E H 0.4583 0.8546 0.2954 0.073 Uiso 0.571(12) 1 calc PR A 1
H84F H 0.3950 0.9023 0.3014 0.073 Uiso 0.571(12) 1 calc PR A 1
C81 C 0.2915(14) 0.8317(11) 0.3448(11) 0.047(3) Uani 0.429(12) 1 d PDU A 2
H81A H 0.2963 0.8767 0.3520 0.056 Uiso 0.429(12) 1 calc PR A 2
H81B H 0.2559 0.8258 0.3121 0.056 Uiso 0.429(12) 1 calc PR A 2
C82 C 0.3635(7) 0.8054(7) 0.3296(7) 0.040(3) Uani 0.429(12) 1 d PU A 2
H82A H 0.3990 0.8087 0.3627 0.048 Uiso 0.429(12) 1 calc PR A 2
H82B H 0.3584 0.7613 0.3188 0.048 Uiso 0.429(12) 1 calc PR A 2
C83 C 0.3866(8) 0.8433(8) 0.2797(7) 0.042(3) Uani 0.429(12) 1 d PU A 2
H83A H 0.4356 0.8319 0.2729 0.051 Uiso 0.429(12) 1 calc PR A 2
H83B H 0.3863 0.8877 0.2898 0.051 Uiso 0.429(12) 1 calc PR A 2
C84 C 0.3385(8) 0.8331(8) 0.2246(7) 0.052(4) Uani 0.429(12) 1 d PU A 2
H84A H 0.3550 0.8587 0.1941 0.077 Uiso 0.429(12) 1 calc PR A 2
H84B H 0.2900 0.8445 0.2309 0.077 Uiso 0.429(12) 1 calc PR A 2
H84C H 0.3400 0.7894 0.2136 0.077 Uiso 0.429(12) 1 calc PR A 2
C85 C 0.2060(2) 0.8414(2) 0.4128(2) 0.0334(11) Uani 1 1 d DU A .
H85A H 0.2236 0.8844 0.4163 0.040 Uiso 1 1 calc R . .
H85B H 0.1684 0.8406 0.3811 0.040 Uiso 1 1 calc R . .
C86 C 0.1733(3) 0.8249(2) 0.4669(2) 0.0333(11) Uani 1 1 d DU . .
H86A H 0.2097 0.8264 0.4995 0.040 Uiso 1 1 calc R A .
H86B H 0.1541 0.7824 0.4640 0.040 Uiso 1 1 calc R . .
C87 C 0.1139(3) 0.8706(2) 0.4767(2) 0.0374(12) Uani 1 1 d DU A .
H87A H 0.1336 0.9129 0.4809 0.045 Uiso 1 1 calc R . .
H87B H 0.0788 0.8704 0.4432 0.045 Uiso 1 1 calc R . .
C88 C 0.0778(3) 0.8542(3) 0.5289(2) 0.0485(15) Uani 1 1 d DU . .
H88A H 0.0401 0.8841 0.5339 0.073 Uiso 1 1 calc R A .
H88B H 0.1123 0.8553 0.5623 0.073 Uiso 1 1 calc R . .
H88C H 0.0577 0.8126 0.5246 0.073 Uiso 1 1 calc R . .
C89 C 0.3252(2) 0.7964(2) 0.4430(2) 0.0400(11) Uani 1 1 d DU A .
H89A H 0.3602 0.7662 0.4312 0.048 Uiso 1 1 calc R . .
H89B H 0.3057 0.7798 0.4775 0.048 Uiso 1 1 calc R . .
C90 C 0.3636(3) 0.8561(2) 0.4591(2) 0.0453(14) Uani 1 1 d DU . .
H90A H 0.3290 0.8883 0.4676 0.054 Uiso 1 1 calc R A .
H90B H 0.3889 0.8707 0.4266 0.054 Uiso 1 1 calc R . .
C91 C 0.4163(3) 0.8467(3) 0.5109(2) 0.0469(14) Uani 1 1 d DU A .
H91A H 0.3902 0.8372 0.5444 0.056 Uiso 1 1 calc R . .
H91B H 0.4468 0.8109 0.5041 0.056 Uiso 1 1 calc R . .
C92 C 0.4624(3) 0.9033(3) 0.5239(2) 0.0475(14) Uani 1 1 d DU . .
H92A H 0.4950 0.8952 0.5575 0.071 Uiso 1 1 calc R A .
H92B H 0.4325 0.9388 0.5312 0.071 Uiso 1 1 calc R . .
H92C H 0.4893 0.9123 0.4913 0.071 Uiso 1 1 calc R . .
C93 C 0.2378(10) 0.7349(7) 0.3849(7) 0.035(2) Uani 0.672(9) 1 d PDU A 1
H93A H 0.2776 0.7090 0.3744 0.042 Uiso 0.672(9) 1 calc PR A 1
H93B H 0.2230 0.7183 0.4211 0.042 Uiso 0.672(9) 1 calc PR A 1
C94 C 0.1766(6) 0.7252(6) 0.3394(6) 0.048(3) Uani 0.672(9) 1 d PDU A 1
H94A H 0.1333 0.7440 0.3524 0.057 Uiso 0.672(9) 1 calc PR A 1
H94B H 0.1873 0.7464 0.3040 0.057 Uiso 0.672(9) 1 calc PR A 1
C95 C 0.1630(15) 0.6570(8) 0.3268(6) 0.053(3) Uani 0.672(9) 1 d PDU A 1
H95A H 0.1257 0.6535 0.2950 0.064 Uiso 0.672(9) 1 calc PR A 1
H95B H 0.2066 0.6385 0.3140 0.064 Uiso 0.672(9) 1 calc PR A 1
C96 C 0.1409(5) 0.6197(4) 0.3768(4) 0.055(3) Uani 0.672(9) 1 d PDU A 1
H96A H 0.1365 0.5760 0.3661 0.083 Uiso 0.672(9) 1 calc PR A 1
H96B H 0.0953 0.6349 0.3875 0.083 Uiso 0.672(9) 1 calc PR A 1
H96C H 0.1764 0.6242 0.4091 0.083 Uiso 0.672(9) 1 calc PR A 1
C93B C 0.248(2) 0.7346(15) 0.3884(14) 0.040(4) Uani 0.328(9) 1 d PDU A 2
H93C H 0.2248 0.7188 0.4217 0.049 Uiso 0.328(9) 1 calc PR A 2
H93D H 0.2906 0.7098 0.3842 0.049 Uiso 0.328(9) 1 calc PR A 2
C94B C 0.1969(12) 0.7293(10) 0.3346(11) 0.036(4) Uani 0.328(9) 1 d PDU A 2
H94C H 0.1562 0.7575 0.3372 0.043 Uiso 0.328(9) 1 calc PR A 2
H94D H 0.2213 0.7410 0.3008 0.043 Uiso 0.328(9) 1 calc PR A 2
C95B C 0.171(3) 0.6624(14) 0.3292(12) 0.049(4) Uani 0.328(9) 1 d PDU A 2
H95C H 0.2118 0.6343 0.3379 0.058 Uiso 0.328(9) 1 calc PR A 2
H95D H 0.1367 0.6547 0.3575 0.058 Uiso 0.328(9) 1 calc PR A 2
C96B C 0.1373(9) 0.6480(7) 0.2707(8) 0.053(5) Uani 0.328(9) 1 d PDU A 2
H96D H 0.1159 0.6068 0.2707 0.079 Uiso 0.328(9) 1 calc PR A 2
H96E H 0.1731 0.6491 0.2433 0.079 Uiso 0.328(9) 1 calc PR A 2
H96F H 0.1007 0.6788 0.2601 0.079 Uiso 0.328(9) 1 calc PR A 2
C1S C 0.2770(3) 0.9722(3) 0.5753(3) 0.067(2) Uani 1 1 d D . .
H1S1 H 0.2756 1.0135 0.5921 0.101 Uiso 1 1 calc R . .
H1S2 H 0.2383 0.9678 0.5454 0.101 Uiso 1 1 calc R . .
H1S3 H 0.3222 0.9663 0.5589 0.101 Uiso 1 1 calc R . .
C2S C 0.2695(3) 0.9249(3) 0.6200(3) 0.069(2) Uani 1 1 d D . .
H2S1 H 0.3082 0.9293 0.6506 0.083 Uiso 1 1 calc R . .
H2S2 H 0.2241 0.9307 0.6369 0.083 Uiso 1 1 calc R . .
O1S O 0.27188(19) 0.86507(19) 0.59496(17) 0.0504(10) Uani 1 1 d DU . .
C3S C 0.2711(4) 0.8159(3) 0.6361(3) 0.077(2) Uani 1 1 d DU . .
H3S1 H 0.2279 0.8188 0.6566 0.092 Uiso 1 1 calc R . .
H3S2 H 0.3125 0.8197 0.6643 0.092 Uiso 1 1 calc R . .
C4S C 0.2729(4) 0.7550(3) 0.6066(3) 0.077(2) Uani 1 1 d DU . .
H4S1 H 0.2734 0.7216 0.6347 0.116 Uiso 1 1 calc R . .
H4S2 H 0.3154 0.7525 0.5861 0.116 Uiso 1 1 calc R . .
H4S3 H 0.2310 0.7510 0.5796 0.116 Uiso 1 1 calc R . .
C5S C 0.2970(5) 0.5950(5) 0.5798(5) 0.094(4) Uani 0.729(10) 1 d PDU B 1
H5S1 H 0.3341 0.5637 0.5793 0.141 Uiso 0.729(10) 1 calc PR B 1
H5S2 H 0.2640 0.5833 0.6077 0.141 Uiso 0.729(10) 1 calc PR B 1
H5S3 H 0.3182 0.6351 0.5904 0.141 Uiso 0.729(10) 1 calc PR B 1
C6S C 0.2568(6) 0.5997(6) 0.5201(6) 0.098(4) Uani 0.729(10) 1 d PDU B 1
H6S1 H 0.2921 0.6095 0.4929 0.118 Uiso 0.729(10) 1 calc PR B 1
H6S2 H 0.2382 0.5580 0.5101 0.118 Uiso 0.729(10) 1 calc PR B 1
O2S O 0.1983(6) 0.6432(5) 0.5088(7) 0.088(3) Uani 0.729(10) 1 d PDU B 1
C7S C 0.1364(7) 0.6169(7) 0.5308(7) 0.091(4) Uani 0.729(10) 1 d PDU B 1
H7S1 H 0.1476 0.6037 0.5707 0.110 Uiso 0.729(10) 1 calc PR B 1
H7S2 H 0.1207 0.5802 0.5081 0.110 Uiso 0.729(10) 1 calc PR B 1
C8S C 0.0796(8) 0.6638(10) 0.5279(13) 0.079(4) Uani 0.729(10) 1 d PDU B 1
H8S1 H 0.0382 0.6469 0.5444 0.118 Uiso 0.729(10) 1 calc PR B 1
H8S2 H 0.0669 0.6751 0.4881 0.118 Uiso 0.729(10) 1 calc PR B 1
H8S3 H 0.0962 0.7007 0.5492 0.118 Uiso 0.729(10) 1 calc PR B 1
C5SB C 0.2561(14) 0.5557(12) 0.4717(12) 0.086(7) Uani 0.271(10) 1 d PDU B 2
H5S4 H 0.2860 0.5188 0.4729 0.129 Uiso 0.271(10) 1 calc PR B 2
H5S5 H 0.2785 0.5888 0.4513 0.129 Uiso 0.271(10) 1 calc PR B 2
H5S6 H 0.2099 0.5460 0.4519 0.129 Uiso 0.271(10) 1 calc PR B 2
C6SB C 0.2465(17) 0.5765(14) 0.5309(13) 0.091(6) Uani 0.271(10) 1 d PDU B 2
H6S3 H 0.2252 0.5434 0.5528 0.109 Uiso 0.271(10) 1 calc PR B 2
H6S4 H 0.2922 0.5888 0.5511 0.109 Uiso 0.271(10) 1 calc PR B 2
O2SB O 0.1990(18) 0.6296(15) 0.5231(18) 0.090(5) Uani 0.271(10) 1 d PDU B 2
C7SB C 0.1416(17) 0.621(2) 0.5585(16) 0.076(6) Uani 0.271(10) 1 d PDU B 2
H7S3 H 0.1538 0.6389 0.5966 0.091 Uiso 0.271(10) 1 calc PR B 2
H7S4 H 0.1329 0.5758 0.5634 0.091 Uiso 0.271(10) 1 calc PR B 2
C8SB C 0.077(2) 0.651(3) 0.531(4) 0.079(4) Uani 0.271(10) 1 d PDU B 2
H8S4 H 0.0369 0.6435 0.5533 0.118 Uiso 0.271(10) 1 calc PR B 2
H8S5 H 0.0663 0.6340 0.4924 0.118 Uiso 0.271(10) 1 calc PR B 2
H8S6 H 0.0850 0.6957 0.5280 0.118 Uiso 0.271(10) 1 calc PR B 2

loop_
_atom_site_aniso_label
_atom_site_aniso_U_11
_atom_site_aniso_U_22
_atom_site_aniso_U_33
_atom_site_aniso_U_23
_atom_site_aniso_U_13
_atom_site_aniso_U_12
U1 0.01698(8) 0.01647(8) 0.02324(10) 0.00221(7) 0.00217(7) 0.00039(7)
U2 0.01758(8) 0.01637(8) 0.02342(10) 0.00172(7) 0.00371(7) -0.00042(7)
N1 0.0210(19) 0.0190(18) 0.026(2) 0.0007(16) 0.0067(17) 0.0007(15)
C11 0.023(2) 0.014(2) 0.027(3) -0.0038(18) 0.002(2) -0.0055(17)
C12 0.022(2) 0.019(2) 0.033(3) -0.001(2) 0.003(2) -0.0007(18)
C13 0.032(3) 0.031(3) 0.027(3) -0.003(2) 0.006(2) -0.007(2)
C131 0.051(4) 0.055(4) 0.029(3) -0.003(3) 0.005(3) 0.003(3)
C14 0.033(3) 0.031(3) 0.034(3) -0.009(2) 0.014(2) -0.006(2)
C15 0.027(3) 0.019(2) 0.040(3) -0.003(2) 0.005(2) 0.0011(19)
C151 0.036(3) 0.032(3) 0.061(4) -0.007(3) 0.009(3) 0.011(2)
C16 0.023(2) 0.024(2) 0.030(3) -0.001(2) -0.001(2) 0.0002(19)
C17 0.022(2) 0.026(2) 0.031(3) 0.002(2) 0.005(2) 0.0007(19)
C18 0.024(3) 0.030(3) 0.041(3) -0.001(2) 0.002(2) -0.005(2)
C19 0.033(3) 0.021(2) 0.041(3) 0.008(2) 0.005(2) 0.000(2)
C110 0.025(2) 0.022(2) 0.041(3) 0.003(2) 0.011(2) 0.0001(19)
N2 0.0143(18) 0.0226(19) 0.032(2) 0.0074(17) 0.0027(17) 0.0020(15)
C21 0.021(2) 0.018(2) 0.042(3) 0.002(2) 0.008(2) -0.0035(17)
C22 0.023(2) 0.023(2) 0.029(3) 0.0014(19) 0.003(2) -0.0006(18)
C23 0.022(2) 0.026(3) 0.047(4) 0.004(2) 0.004(2) -0.003(2)
C231 0.030(3) 0.040(3) 0.049(4) 0.008(3) 0.009(3) 0.010(2)
C24 0.027(3) 0.025(3) 0.050(4) -0.006(2) 0.007(3) 0.000(2)
C25 0.033(3) 0.034(3) 0.034(3) -0.007(2) 0.009(2) -0.005(2)
C251 0.045(4) 0.051(4) 0.051(4) -0.009(3) 0.017(3) 0.009(3)
C26 0.026(2) 0.028(2) 0.036(3) -0.003(2) 0.002(2) 0.000(2)
C27 0.026(2) 0.027(3) 0.031(3) 0.005(2) 0.006(2) 0.001(2)
C28 0.040(3) 0.039(3) 0.053(4) 0.022(3) 0.012(3) 0.017(3)
C29 0.036(3) 0.055(4) 0.049(4) 0.012(3) -0.003(3) -0.003(3)
C210 0.031(3) 0.034(3) 0.057(4) 0.017(3) 0.014(3) 0.003(2)
N3 0.0207(19) 0.023(2) 0.030(2) 0.0025(17) -0.0001(16) 0.0024(16)
C31 0.023(2) 0.026(2) 0.024(3) 0.001(2) -0.004(2) -0.0016(19)
C32 0.027(3) 0.029(3) 0.034(3) 0.003(2) 0.003(2) 0.003(2)
C33 0.028(3) 0.024(2) 0.050(4) 0.010(2) -0.001(2) 0.005(2)
C331 0.046(4) 0.032(3) 0.107(6) 0.018(3) 0.017(4) 0.013(3)
C34 0.036(3) 0.025(3) 0.047(4) 0.014(2) -0.001(3) -0.002(2)
C35 0.034(3) 0.036(3) 0.047(4) 0.010(3) 0.004(3) -0.002(2)
C351 0.075(5) 0.047(4) 0.086(5) 0.016(4) 0.042(4) -0.003(3)
C36 0.027(3) 0.031(3) 0.040(3) -0.002(2) 0.009(2) 0.002(2)
C37 0.024(3) 0.029(3) 0.031(3) 0.000(2) -0.003(2) -0.003(2)
C38 0.024(3) 0.038(3) 0.040(3) 0.002(2) -0.005(2) -0.005(2)
C39 0.037(3) 0.039(3) 0.041(4) -0.010(3) 0.004(3) -0.008(2)
C310 0.032(3) 0.026(2) 0.037(3) -0.001(2) -0.005(2) -0.005(2)
N4 0.0231(19) 0.025(2) 0.030(2) -0.0012(17) 0.0072(17) 0.0032(16)
C41 0.014(2) 0.028(2) 0.032(3) 0.002(2) 0.007(2) -0.0013(18)
C42 0.030(3) 0.027(3) 0.031(3) 0.005(2) 0.004(2) 0.002(2)
C43 0.033(3) 0.028(3) 0.030(3) -0.007(2) 0.005(2) -0.005(2)
C431 0.071(4) 0.036(3) 0.036(4) -0.009(3) -0.001(3) 0.007(3)
C44 0.035(3) 0.025(3) 0.035(3) -0.005(2) 0.010(2) 0.000(2)
C45 0.017(2) 0.028(3) 0.041(3) 0.000(2) 0.005(2) 0.0025(19)
C451 0.040(3) 0.042(3) 0.052(4) -0.004(3) 0.001(3) 0.020(3)
C46 0.021(2) 0.032(3) 0.027(3) -0.004(2) 0.002(2) 0.000(2)
C47 0.030(3) 0.024(2) 0.029(3) 0.005(2) 0.009(2) 0.004(2)
C48 0.038(3) 0.030(3) 0.036(3) 0.005(2) 0.014(3) -0.001(2)
C49 0.040(3) 0.035(3) 0.053(4) 0.009(3) -0.001(3) 0.014(2)
C410 0.053(3) 0.021(3) 0.038(3) 0.008(2) 0.015(3) 0.004(2)
N5 0.0219(19) 0.0208(19) 0.026(2) -0.0013(16) 0.0005(17) -0.0004(16)
C51 0.022(2) 0.014(2) 0.040(3) 0.006(2) 0.005(2) -0.0017(18)
C52 0.017(2) 0.019(2) 0.045(3) 0.002(2) 0.004(2) -0.0009(18)
C53 0.028(3) 0.034(3) 0.042(4) 0.011(2) -0.002(2) -0.008(2)
C531 0.051(4) 0.051(4) 0.038(4) 0.007(3) -0.009(3) -0.009(3)
C54 0.032(3) 0.037(3) 0.060(4) 0.026(3) -0.003(3) 0.006(2)
C55 0.033(3) 0.030(3) 0.063(4) 0.019(3) 0.013(3) 0.009(2)
C551 0.060(4) 0.038(3) 0.088(5) 0.022(3) 0.020(4) 0.026(3)
C56 0.040(3) 0.022(2) 0.049(4) 0.006(2) 0.013(3) 0.008(2)
C57 0.024(2) 0.021(2) 0.041(3) -0.007(2) 0.006(2) -0.0030(19)
C58 0.026(3) 0.036(3) 0.028(3) -0.002(2) 0.000(2) -0.010(2)
C59 0.038(3) 0.036(3) 0.068(4) -0.026(3) 0.003(3) -0.005(2)
C510 0.029(3) 0.035(3) 0.046(4) 0.006(2) 0.004(3) -0.006(2)
N6 0.023(2) 0.0213(19) 0.030(2) 0.0004(17) 0.0066(18) 0.0007(16)
C61 0.014(2) 0.034(3) 0.032(3) -0.003(2) 0.0001(19) -0.002(2)
C62 0.021(2) 0.030(3) 0.038(3) -0.007(2) 0.002(2) -0.003(2)
C63 0.021(2) 0.032(3) 0.049(4) -0.014(2) -0.006(2) 0.005(2)
C631 0.030(3) 0.040(3) 0.063(4) -0.017(3) -0.002(3) 0.010(2)
C64 0.021(3) 0.066(4) 0.046(4) -0.017(3) 0.003(3) 0.002(3)
C65 0.025(3) 0.072(4) 0.044(4) -0.002(3) 0.008(3) -0.007(3)
C651 0.050(4) 0.128(7) 0.068(5) 0.015(5) 0.036(4) 0.006(4)
C66 0.026(3) 0.039(3) 0.042(3) 0.001(2) 0.001(2) -0.005(2)
C67 0.023(2) 0.027(3) 0.033(3) -0.005(2) -0.001(2) -0.002(2)
C68 0.032(3) 0.047(3) 0.036(3) -0.004(3) -0.001(3) 0.007(2)
C69 0.036(3) 0.032(3) 0.051(4) -0.008(3) 0.004(3) -0.007(2)
C610 0.027(3) 0.035(3) 0.038(3) -0.005(2) 0.002(2) -0.001(2)
N7 0.0229(19) 0.0198(18) 0.026(2) 0.0043(16) -0.0003(16) 0.0011(15)
N8 0.028(2) 0.034(2) 0.050(2) 0.0047(19) 0.0039(16) 0.0106(17)
C81B 0.044(6) 0.044(5) 0.054(4) 0.011(5) 0.016(4) 0.018(5)
C82B 0.034(5) 0.036(5) 0.047(5) -0.009(4) -0.001(4) 0.010(4)
C83B 0.033(6) 0.054(6) 0.037(7) -0.010(5) 0.001(5) 0.016(4)
C84B 0.046(7) 0.053(7) 0.049(7) -0.005(5) 0.009(5) 0.005(4)
C81 0.040(6) 0.046(7) 0.056(5) 0.014(6) 0.014(4) 0.024(6)
C82 0.026(6) 0.044(7) 0.051(6) -0.006(5) 0.005(5) 0.004(5)
C83 0.028(7) 0.047(8) 0.052(7) -0.009(6) 0.004(5) -0.006(6)
C84 0.049(9) 0.063(9) 0.043(7) -0.018(7) 0.007(6) 0.006(8)
C85 0.025(2) 0.027(2) 0.048(3) -0.001(2) 0.000(2) 0.0071(19)
C86 0.030(3) 0.024(2) 0.046(3) 0.003(2) 0.005(2) -0.0006(19)
C87 0.027(3) 0.035(3) 0.050(3) -0.011(2) 0.003(2) -0.005(2)
C88 0.036(3) 0.052(4) 0.059(4) -0.017(3) 0.014(3) -0.007(3)
C89 0.020(2) 0.039(3) 0.060(3) 0.012(2) 0.003(2) 0.009(2)
C90 0.028(3) 0.044(3) 0.063(4) 0.012(3) -0.003(2) 0.004(2)
C91 0.033(3) 0.058(3) 0.050(4) 0.018(3) 0.005(2) 0.005(2)
C92 0.029(3) 0.060(4) 0.053(4) -0.002(3) 0.001(3) 0.008(2)
C93 0.031(6) 0.030(3) 0.044(5) 0.000(3) 0.007(4) 0.016(3)
C94 0.029(6) 0.044(4) 0.070(6) -0.010(4) 0.001(4) 0.009(4)
C95 0.045(8) 0.041(5) 0.073(6) -0.011(4) 0.005(5) 0.006(5)
C96 0.040(5) 0.048(5) 0.079(7) -0.015(4) 0.012(5) -0.001(4)
C93B 0.036(10) 0.031(4) 0.055(9) -0.002(6) 0.004(6) 0.016(5)
C94B 0.027(9) 0.026(6) 0.056(7) -0.009(5) 0.010(6) 0.018(5)
C95B 0.040(10) 0.032(7) 0.074(8) -0.010(7) 0.007(7) 0.010(7)
C96B 0.038(10) 0.025(8) 0.092(11) -0.004(7) -0.015(9) 0.003(7)
C1S 0.049(4) 0.062(4) 0.092(6) -0.032(4) 0.015(4) 0.006(3)
C2S 0.047(4) 0.098(6) 0.062(5) -0.041(4) 0.011(4) -0.005(4)
O1S 0.035(2) 0.073(3) 0.043(3) -0.005(2) 0.0078(19) -0.003(2)
C3S 0.064(4) 0.112(5) 0.055(5) 0.017(3) 0.015(4) -0.012(4)
C4S 0.055(4) 0.083(4) 0.097(6) 0.038(4) 0.023(4) 0.000(4)
C5S 0.076(7) 0.054(6) 0.157(9) 0.019(7) 0.043(6) 0.023(6)
C6S 0.054(5) 0.075(8) 0.169(9) -0.007(7) 0.025(6) -0.008(5)
O2S 0.046(3) 0.064(6) 0.158(9) -0.023(5) 0.031(4) -0.007(4)
C7S 0.057(5) 0.051(5) 0.170(11) -0.008(8) 0.031(8) -0.002(4)
C8S 0.041(4) 0.064(10) 0.133(8) 0.007(7) 0.012(4) 0.001(5)
C5SB 0.063(15) 0.061(14) 0.137(16) 0.003(13) 0.027(15) -0.005(12)
C6SB 0.055(10) 0.065(12) 0.155(13) -0.020(11) 0.032(11) -0.005(9)
O2SB 0.046(5) 0.073(9) 0.155(11) -0.006(9) 0.026(8) -0.004(7)
C7SB 0.044(8) 0.046(10) 0.140(15) -0.001(12) 0.017(8) 0.003(7)
C8SB 0.041(4) 0.064(10) 0.133(8) 0.007(7) 0.012(4) 0.001(5)

loop_
_atom_type_symbol
_atom_type_description
_atom_type_scat_dispersion_real
_atom_type_scat_dispersion_imag
_atom_type_scat_source
C C 0.0033 0.0016 'International Tables Vol C Tables 4.2.6.8 and 6.1.1.4'
H H 0.0000 0.0000 'International Tables Vol C Tables 4.2.6.8 and 6.1.1.4'
N N 0.0061 0.0033 'International Tables Vol C Tables 4.2.6.8 and 6.1.1.4'
U U -9.6767 9.6646 'International Tables Vol C Tables 4.2.6.8 and 6.1.1.4'
O O 0.0106 0.0060 'International Tables Vol C Tables 4.2.6.8 and 6.1.1.4'

loop_
_geom_angle_atom_site_label_1
_geom_angle_atom_site_label_2
_geom_angle_atom_site_label_3
_geom_angle
_geom_angle_site_symmetry_1
_geom_angle_site_symmetry_3
_geom_angle_publ_flag
N7 U1 N3 102.68(14) . . ?
N7 U1 N1 112.09(13) . . ?
N3 U1 N1 106.88(13) . . ?
N7 U1 N2 116.89(13) . . ?
N3 U1 N2 110.21(13) . . ?
N1 U1 N2 107.62(12) . . ?
N7 U2 N6 105.99(14) . . ?
N7 U2 N5 107.83(13) . . ?
N6 U2 N5 109.00(13) . . ?
N7 U2 N4 116.67(13) . . ?
N6 U2 N4 110.81(13) . . ?
N5 U2 N4 106.36(13) . . ?
N7 U2 C61 132.31(14) . . ?
N6 U2 C61 26.83(12) . . ?
N5 U2 C61 100.01(13) . . ?
N4 U2 C61 90.36(13) . . ?
C11 N1 C17 114.7(3) . . ?
C11 N1 U1 112.5(2) . . ?
C17 N1 U1 132.8(3) . . ?
C12 C11 C16 117.3(4) . . ?
C12 C11 N1 121.4(4) . . ?
C16 C11 N1 121.3(4) . . ?
C13 C12 C11 122.9(4) . . ?
C13 C12 H12 118.5 . . ?
C11 C12 H12 118.5 . . ?
C12 C13 C14 117.9(5) . . ?
C12 C13 C131 121.3(5) . . ?
C14 C13 C131 120.7(4) . . ?
C13 C131 H13A 109.5 . . ?
C13 C131 H13B 109.5 . . ?
H13A C131 H13B 109.5 . . ?
C13 C131 H13C 109.5 . . ?
H13A C131 H13C 109.5 . . ?
H13B C131 H13C 109.5 . . ?
C15 C14 C13 121.6(4) . . ?
C15 C14 H14 119.2 . . ?
C13 C14 H14 119.2 . . ?
C14 C15 C16 118.5(4) . . ?
C14 C15 C151 120.6(4) . . ?
C16 C15 C151 120.9(5) . . ?
C15 C151 H15A 109.5 . . ?
C15 C151 H15B 109.5 . . ?
H15A C151 H15B 109.5 . . ?
C15 C151 H15C 109.5 . . ?
H15A C151 H15C 109.5 . . ?
H15B C151 H15C 109.5 . . ?
C15 C16 C11 121.7(5) . . ?
C15 C16 H16 119.2 . . ?
C11 C16 H16 119.2 . . ?
N1 C17 C110 106.5(3) . . ?
N1 C17 C18 111.3(4) . . ?
C110 C17 C18 108.4(4) . . ?
N1 C17 C19 111.9(4) . . ?
C110 C17 C19 109.1(4) . . ?
C18 C17 C19 109.5(4) . . ?
C17 C18 H18A 109.5 . . ?
C17 C18 H18B 109.5 . . ?
H18A C18 H18B 109.5 . . ?
C17 C18 H18C 109.5 . . ?
H18A C18 H18C 109.5 . . ?
H18B C18 H18C 109.5 . . ?
C17 C19 H19A 109.5 . . ?
C17 C19 H19B 109.5 . . ?
H19A C19 H19B 109.5 . . ?
C17 C19 H19C 109.5 . . ?
H19A C19 H19C 109.5 . . ?
H19B C19 H19C 109.5 . . ?
C17 C110 H11A 109.5 . . ?
C17 C110 H11B 109.5 . . ?
H11A C110 H11B 109.5 . . ?
C17 C110 H11C 109.5 . . ?
H11A C110 H11C 109.5 . . ?
H11B C110 H11C 109.5 . . ?
C21 N2 C27 119.1(4) . . ?
C21 N2 U1 115.0(3) . . ?
C27 N2 U1 122.9(3) . . ?
N2 C21 C22 117.6(4) . . ?
N2 C21 C26 126.4(4) . . ?
C22 C21 C26 116.0(4) . . ?
C23 C22 C21 123.0(5) . . ?
C23 C22 H22 118.5 . . ?
C21 C22 H22 118.5 . . ?
C22 C23 C24 118.9(5) . . ?
C22 C23 C231 121.3(5) . . ?
C24 C23 C231 119.8(4) . . ?
C23 C231 H23A 109.5 . . ?
C23 C231 H23B 109.5 . . ?
H23A C231 H23B 109.5 . . ?
C23 C231 H23C 109.5 . . ?
H23A C231 H23C 109.5 . . ?
H23B C231 H23C 109.5 . . ?
C25 C24 C23 120.3(4) . . ?
C25 C24 H24 119.9 . . ?
C23 C24 H24 119.9 . . ?
C26 C25 C24 119.3(5) . . ?
C26 C25 C251 119.9(5) . . ?
C24 C25 C251 120.7(5) . . ?
C25 C251 H25A 109.5 . . ?
C25 C251 H25B 109.5 . . ?
H25A C251 H25B 109.5 . . ?
C25 C251 H25C 109.5 . . ?
H25A C251 H25C 109.5 . . ?
H25B C251 H25C 109.5 . . ?
C25 C26 C21 122.5(5) . . ?
C25 C26 H26 118.7 . . ?
C21 C26 H26 118.7 . . ?
N2 C27 C29 113.6(4) . . ?
N2 C27 C28 104.6(4) . . ?
C29 C27 C28 108.6(4) . . ?
N2 C27 C210 113.3(4) . . ?
C29 C27 C210 111.0(4) . . ?
C28 C27 C210 105.0(4) . . ?
C27 C28 H28A 109.5 . . ?
C27 C28 H28B 109.5 . . ?
H28A C28 H28B 109.5 . . ?
C27 C28 H28C 109.5 . . ?
H28A C28 H28C 109.5 . . ?
H28B C28 H28C 109.5 . . ?
C27 C29 H29A 109.5 . . ?
C27 C29 H29B 109.5 . . ?
H29A C29 H29B 109.5 . . ?
C27 C29 H29C 109.5 . . ?
H29A C29 H29C 109.5 . . ?
H29B C29 H29C 109.5 . . ?
C27 C210 H21A 109.5 . . ?
C27 C210 H21B 109.5 . . ?
H21A C210 H21B 109.5 . . ?
C27 C210 H21C 109.5 . . ?
H21A C210 H21C 109.5 . . ?
H21B C210 H21C 109.5 . . ?
C31 N3 C37 116.0(4) . . ?
C31 N3 U1 118.0(3) . . ?
C37 N3 U1 125.5(3) . . ?
C32 C31 C36 117.1(4) . . ?
C32 C31 N3 120.7(4) . . ?
C36 C31 N3 122.0(4) . . ?
C33 C32 C31 122.1(4) . . ?
C33 C32 H32 119.0 . . ?
C31 C32 H32 119.0 . . ?
C34 C33 C32 118.6(4) . . ?
C34 C33 C331 121.7(4) . . ?
C32 C33 C331 119.7(5) . . ?
C33 C331 H33A 109.5 . . ?
C33 C331 H33B 109.5 . . ?
H33A C331 H33B 109.5 . . ?
C33 C331 H33C 109.5 . . ?
H33A C331 H33C 109.5 . . ?
H33B C331 H33C 109.5 . . ?
C35 C34 C33 121.6(5) . . ?
C35 C34 H34 119.2 . . ?
C33 C34 H34 119.2 . . ?
C34 C35 C36 118.8(5) . . ?
C34 C35 C351 121.6(5) . . ?
C36 C35 C351 119.6(5) . . ?
C35 C351 H35A 109.5 . . ?
C35 C351 H35B 109.5 . . ?
H35A C351 H35B 109.5 . . ?
C35 C351 H35C 109.5 . . ?
H35A C351 H35C 109.5 . . ?
H35B C351 H35C 109.5 . . ?
C35 C36 C31 121.8(4) . . ?
C35 C36 H36 119.1 . . ?
C31 C36 H36 119.1 . . ?
N3 C37 C38 112.1(4) . . ?
N3 C37 C310 106.0(4) . . ?
C38 C37 C310 108.9(4) . . ?
N3 C37 C39 112.0(4) . . ?
C38 C37 C39 108.5(4) . . ?
C310 C37 C39 109.3(4) . . ?
C37 C38 H38A 109.5 . . ?
C37 C38 H38B 109.5 . . ?
H38A C38 H38B 109.5 . . ?
C37 C38 H38C 109.5 . . ?
H38A C38 H38C 109.5 . . ?
H38B C38 H38C 109.5 . . ?
C37 C39 H39A 109.5 . . ?
C37 C39 H39B 109.5 . . ?
H39A C39 H39B 109.5 . . ?
C37 C39 H39C 109.5 . . ?
H39A C39 H39C 109.5 . . ?
H39B C39 H39C 109.5 . . ?
C37 C310 H31A 109.5 . . ?
C37 C310 H31B 109.5 . . ?
H31A C310 H31B 109.5 . . ?
C37 C310 H31C 109.5 . . ?
H31A C310 H31C 109.5 . . ?
H31B C310 H31C 109.5 . . ?
C41 N4 C47 119.6(4) . . ?
C41 N4 U2 118.5(3) . . ?
C47 N4 U2 121.2(3) . . ?
N4 C41 C42 126.4(4) . . ?
N4 C41 C46 117.8(4) . . ?
C42 C41 C46 115.7(4) . . ?
C43 C42 C41 122.4(5) . . ?
C43 C42 H42 118.8 . . ?
C41 C42 H42 118.8 . . ?
C44 C43 C42 119.8(5) . . ?
C44 C43 C431 120.5(4) . . ?
C42 C43 C431 119.7(5) . . ?
C43 C431 H43A 109.5 . . ?
C43 C431 H43B 109.5 . . ?
H43A C431 H43B 109.5 . . ?
C43 C431 H43C 109.5 . . ?
H43A C431 H43C 109.5 . . ?
H43B C431 H43C 109.5 . . ?
C45 C44 C43 120.2(4) . . ?
C45 C44 H44 119.9 . . ?
C43 C44 H44 119.9 . . ?
C44 C45 C46 119.3(4) . . ?
C44 C45 C451 120.5(4) . . ?
C46 C45 C451 120.1(5) . . ?
C45 C451 H45A 109.5 . . ?
C45 C451 H45B 109.5 . . ?
H45A C451 H45B 109.5 . . ?
C45 C451 H45C 109.5 . . ?
H45A C451 H45C 109.5 . . ?
H45B C451 H45C 109.5 . . ?
C45 C46 C41 122.7(5) . . ?
C45 C46 H46 118.7 . . ?
C41 C46 H46 118.7 . . ?
N4 C47 C410 105.6(4) . . ?
N4 C47 C48 111.8(4) . . ?
C410 C47 C48 107.7(4) . . ?
N4 C47 C49 114.3(4) . . ?
C410 C47 C49 106.7(4) . . ?
C48 C47 C49 110.2(4) . . ?
C47 C48 H48A 109.5 . . ?
C47 C48 H48B 109.5 . . ?
H48A C48 H48B 109.5 . . ?
C47 C48 H48C 109.5 . . ?
H48A C48 H48C 109.5 . . ?
H48B C48 H48C 109.5 . . ?
C47 C49 H49A 109.5 . . ?
C47 C49 H49B 109.5 . . ?
H49A C49 H49B 109.5 . . ?
C47 C49 H49C 109.5 . . ?
H49A C49 H49C 109.5 . . ?
H49B C49 H49C 109.5 . . ?
C47 C410 H41A 109.5 . . ?
C47 C410 H41B 109.5 . . ?
H41A C410 H41B 109.5 . . ?
C47 C410 H41C 109.5 . . ?
H41A C410 H41C 109.5 . . ?
H41B C410 H41C 109.5 . . ?
C51 N5 C57 120.4(4) . . ?
C51 N5 U2 118.5(3) . . ?
C57 N5 U2 121.1(3) . . ?
C52 C51 C56 116.2(5) . . ?
C52 C51 N5 118.9(4) . . ?
C56 C51 N5 124.7(5) . . ?
C51 C52 C53 122.6(4) . . ?
C51 C52 H52 118.7 . . ?
C53 C52 H52 118.7 . . ?
C54 C53 C52 118.2(5) . . ?
C54 C53 C531 121.5(5) . . ?
C52 C53 C531 120.3(5) . . ?
C53 C531 H53A 109.5 . . ?
C53 C531 H53B 109.5 . . ?
H53A C531 H53B 109.5 . . ?
C53 C531 H53C 109.5 . . ?
H53A C531 H53C 109.5 . . ?
H53B C531 H53C 109.5 . . ?
C55 C54 C53 121.0(5) . . ?
C55 C54 H54 119.5 . . ?
C53 C54 H54 119.5 . . ?
C56 C55 C54 119.4(5) . . ?
C56 C55 C551 120.6(6) . . ?
C54 C55 C551 119.9(5) . . ?
C55 C551 H55A 109.5 . . ?
C55 C551 H55B 109.5 . . ?
H55A C551 H55B 109.5 . . ?
C55 C551 H55C 109.5 . . ?
H55A C551 H55C 109.5 . . ?
H55B C551 H55C 109.5 . . ?
C55 C56 C51 122.6(5) . . ?
C55 C56 H56 118.7 . . ?
C51 C56 H56 118.7 . . ?
N5 C57 C510 109.8(4) . . ?
N5 C57 C58 106.8(3) . . ?
C510 C57 C58 109.4(4) . . ?
N5 C57 C59 114.8(4) . . ?
C510 C57 C59 108.8(4) . . ?
C58 C57 C59 107.0(4) . . ?
C57 C58 H58A 109.5 . . ?
C57 C58 H58B 109.5 . . ?
H58A C58 H58B 109.5 . . ?
C57 C58 H58C 109.5 . . ?
H58A C58 H58C 109.5 . . ?
H58B C58 H58C 109.5 . . ?
C57 C59 H59A 109.5 . . ?
C57 C59 H59B 109.5 . . ?
H59A C59 H59B 109.5 . . ?
C57 C59 H59C 109.5 . . ?
H59A C59 H59C 109.5 . . ?
H59B C59 H59C 109.5 . . ?
C57 C510 H51A 109.5 . . ?
C57 C510 H51B 109.5 . . ?
H51A C510 H51B 109.5 . . ?
C57 C510 H51C 109.5 . . ?
H51A C510 H51C 109.5 . . ?
H51B C510 H51C 109.5 . . ?
C61 N6 C67 116.0(4) . . ?
C61 N6 U2 106.8(3) . . ?
C67 N6 U2 136.8(3) . . ?
C66 C61 C62 117.3(4) . . ?
C66 C61 N6 121.5(4) . . ?
C62 C61 N6 121.0(4) . . ?
C66 C61 U2 102.9(3) . . ?
C62 C61 U2 115.9(3) . . ?
N6 C61 U2 46.4(2) . . ?
C63 C62 C61 121.9(5) . . ?
C63 C62 H62 119.0 . . ?
C61 C62 H62 119.0 . . ?
C64 C63 C62 118.1(5) . . ?
C64 C63 C631 120.9(5) . . ?
C62 C63 C631 120.9(5) . . ?
C63 C631 H63A 109.5 . . ?
C63 C631 H63B 109.5 . . ?
H63A C631 H63B 109.5 . . ?
C63 C631 H63C 109.5 . . ?
H63A C631 H63C 109.5 . . ?
H63B C631 H63C 109.5 . . ?
C65 C64 C63 121.9(5) . . ?
C65 C64 H64 119.1 . . ?
C63 C64 H64 119.1 . . ?
C64 C65 C66 118.7(5) . . ?
C64 C65 C651 122.1(5) . . ?
C66 C65 C651 119.3(6) . . ?
C65 C651 H65A 109.5 . . ?
C65 C651 H65B 109.5 . . ?
H65A C651 H65B 109.5 . . ?
C65 C651 H65C 109.5 . . ?
H65A C651 H65C 109.5 . . ?
H65B C651 H65C 109.5 . . ?
C61 C66 C65 122.1(5) . . ?
C61 C66 H66 118.9 . . ?
C65 C66 H66 118.9 . . ?
N6 C67 C68 112.6(4) . . ?
N6 C67 C69 110.6(4) . . ?
C68 C67 C69 109.6(4) . . ?
N6 C67 C610 107.6(4) . . ?
C68 C67 C610 107.4(4) . . ?
C69 C67 C610 109.0(4) . . ?
C67 C68 H68A 109.5 . . ?
C67 C68 H68B 109.5 . . ?
H68A C68 H68B 109.5 . . ?
C67 C68 H68C 109.5 . . ?
H68A C68 H68C 109.5 . . ?
H68B C68 H68C 109.5 . . ?
C67 C69 H69A 109.5 . . ?
C67 C69 H69B 109.5 . . ?
H69A C69 H69B 109.5 . . ?
C67 C69 H69C 109.5 . . ?
H69A C69 H69C 109.5 . . ?
H69B C69 H69C 109.5 . . ?
C67 C610 H61A 109.5 . . ?
C67 C610 H61B 109.5 . . ?
H61A C610 H61B 109.5 . . ?
C67 C610 H61C 109.5 . . ?
H61A C610 H61C 109.5 . . ?
H61B C610 H61C 109.5 . . ?
U2 N7 U1 175.1(2) . . ?
C93B N8 C89 101.4(12) . . ?
C93B N8 C81 114.4(18) . . ?
C89 N8 C81 110.4(11) . . ?
C93B N8 C85 115(2) . . ?
C89 N8 C85 112.6(4) . . ?
C81 N8 C85 103.8(9) . . ?
C93B N8 C81B 110.0(17) . . ?
C89 N8 C81B 111.3(9) . . ?
C81 N8 C81B 4.4(14) . . ?
C85 N8 C81B 107.0(7) . . ?
C93B N8 C93 7(2) . . ?
C89 N8 C93 108.0(6) . . ?
C81 N8 C93 113.4(12) . . ?
C85 N8 C93 108.6(10) . . ?
C81B N8 C93 109.1(10) . . ?
N8 C81B C82B 118.2(13) . . ?
N8 C81B H81C 107.8 . . ?
C82B C81B H81C 107.8 . . ?
N8 C81B H81D 107.8 . . ?
C82B C81B H81D 107.8 . . ?
H81C C81B H81D 107.1 . . ?
C83B C82B C81B 109.3(10) . . ?
C83B C82B H82C 109.8 . . ?
C81B C82B H82C 109.8 . . ?
C83B C82B H82D 109.8 . . ?
C81B C82B H82D 109.8 . . ?
H82C C82B H82D 108.3 . . ?
C84B C83B C82B 113.5(11) . . ?
C84B C83B H83C 108.9 . . ?
C82B C83B H83C 108.9 . . ?
C84B C83B H83D 108.9 . . ?
C82B C83B H83D 108.9 . . ?
H83C C83B H83D 107.7 . . ?
C83B C84B H84D 109.5 . . ?
C83B C84B H84E 109.5 . . ?
H84D C84B H84E 109.5 . . ?
C83B C84B H84F 109.5 . . ?
H84D C84B H84F 109.5 . . ?
H84E C84B H84F 109.5 . . ?
N8 C81 C82 111.6(17) . . ?
N8 C81 H81A 109.3 . . ?
C82 C81 H81A 109.3 . . ?
N8 C81 H81B 109.3 . . ?
C82 C81 H81B 109.3 . . ?
H81A C81 H81B 108.0 . . ?
C83 C82 C81 107.4(14) . . ?
C83 C82 H82A 110.2 . . ?
C81 C82 H82A 110.2 . . ?
C83 C82 H82B 110.2 . . ?
C81 C82 H82B 110.2 . . ?
H82A C82 H82B 108.5 . . ?
C82 C83 C84 112.6(15) . . ?
C82 C83 H83A 109.1 . . ?
C84 C83 H83A 109.1 . . ?
C82 C83 H83B 109.1 . . ?
C84 C83 H83B 109.1 . . ?
H83A C83 H83B 107.8 . . ?
C83 C84 H84A 109.5 . . ?
C83 C84 H84B 109.5 . . ?
H84A C84 H84B 109.5 . . ?
C83 C84 H84C 109.5 . . ?
H84A C84 H84C 109.5 . . ?
H84B C84 H84C 109.5 . . ?
C86 C85 N8 116.5(4) . . ?
C86 C85 H85A 108.2 . . ?
N8 C85 H85A 108.2 . . ?
C86 C85 H85B 108.2 . . ?
N8 C85 H85B 108.2 . . ?
H85A C85 H85B 107.3 . . ?
C85 C86 C87 109.7(4) . . ?
C85 C86 H86A 109.7 . . ?
C87 C86 H86A 109.7 . . ?
C85 C86 H86B 109.7 . . ?
C87 C86 H86B 109.7 . . ?
H86A C86 H86B 108.2 . . ?
C88 C87 C86 111.4(4) . . ?
C88 C87 H87A 109.3 . . ?
C86 C87 H87A 109.3 . . ?
C88 C87 H87B 109.3 . . ?
C86 C87 H87B 109.3 . . ?
H87A C87 H87B 108.0 . . ?
C87 C88 H88A 109.5 . . ?
C87 C88 H88B 109.5 . . ?
H88A C88 H88B 109.5 . . ?
C87 C88 H88C 109.5 . . ?
H88A C88 H88C 109.5 . . ?
H88B C88 H88C 109.5 . . ?
N8 C89 C90 116.5(4) . . ?
N8 C89 H89A 108.2 . . ?
C90 C89 H89A 108.2 . . ?
N8 C89 H89B 108.2 . . ?
C90 C89 H89B 108.2 . . ?
H89A C89 H89B 107.3 . . ?
C89 C90 C91 110.8(4) . . ?
C89 C90 H90A 109.5 . . ?
C91 C90 H90A 109.5 . . ?
C89 C90 H90B 109.5 . . ?
C91 C90 H90B 109.5 . . ?
H90A C90 H90B 108.1 . . ?
C92 C91 C90 112.3(4) . . ?
C92 C91 H91A 109.1 . . ?
C90 C91 H91A 109.1 . . ?
C92 C91 H91B 109.1 . . ?
C90 C91 H91B 109.1 . . ?
H91A C91 H91B 107.9 . . ?
C91 C92 H92A 109.5 . . ?
C91 C92 H92B 109.5 . . ?
H92A C92 H92B 109.5 . . ?
C91 C92 H92C 109.5 . . ?
H92A C92 H92C 109.5 . . ?
H92B C92 H92C 109.5 . . ?
C94 C93 N8 119.4(10) . . ?
C94 C93 H93A 107.5 . . ?
N8 C93 H93A 107.5 . . ?
C94 C93 H93B 107.5 . . ?
N8 C93 H93B 107.5 . . ?
H93A C93 H93B 107.0 . . ?
C95 C94 C93 112.1(10) . . ?
C95 C94 H94A 109.2 . . ?
C93 C94 H94A 109.2 . . ?
C95 C94 H94B 109.2 . . ?
C93 C94 H94B 109.2 . . ?
H94A C94 H94B 107.9 . . ?
C96 C95 C94 114.6(13) . . ?
C96 C95 H95A 108.6 . . ?
C94 C95 H95A 108.6 . . ?
C96 C95 H95B 108.6 . . ?
C94 C95 H95B 108.6 . . ?
H95A C95 H95B 107.6 . . ?
C95 C96 H96A 109.5 . . ?
C95 C96 H96B 109.5 . . ?
H96A C96 H96B 109.5 . . ?
C95 C96 H96C 109.5 . . ?
H96A C96 H96C 109.5 . . ?
H96B C96 H96C 109.5 . . ?
N8 C93B C94B 108.0(18) . . ?
N8 C93B H93C 110.1 . . ?
C94B C93B H93C 110.1 . . ?
N8 C93B H93D 110.1 . . ?
C94B C93B H93D 110.1 . . ?
H93C C93B H93D 108.4 . . ?
C95B C94B C93B 108.3(15) . . ?
C95B C94B H94C 110.0 . . ?
C93B C94B H94C 110.0 . . ?
C95B C94B H94D 110.0 . . ?
C93B C94B H94D 110.0 . . ?
H94C C94B H94D 108.4 . . ?
C96B C95B C94B 112.4(17) . . ?
C96B C95B H95C 109.1 . . ?
C94B C95B H95C 109.1 . . ?
C96B C95B H95D 109.1 . . ?
C94B C95B H95D 109.1 . . ?
H95C C95B H95D 107.9 . . ?
C95B C96B H96D 109.5 . . ?
C95B C96B H96E 109.5 . . ?
H96D C96B H96E 109.5 . . ?
C95B C96B H96F 109.5 . . ?
H96D C96B H96F 109.5 . . ?
H96E C96B H96F 109.5 . . ?
C2S C1S H1S1 109.5 . . ?
C2S C1S H1S2 109.5 . . ?
H1S1 C1S H1S2 109.5 . . ?
C2S C1S H1S3 109.5 . . ?
H1S1 C1S H1S3 109.5 . . ?
H1S2 C1S H1S3 109.5 . . ?
O1S C2S C1S 108.8(5) . . ?
O1S C2S H2S1 109.9 . . ?
C1S C2S H2S1 109.9 . . ?
O1S C2S H2S2 109.9 . . ?
C1S C2S H2S2 109.9 . . ?
H2S1 C2S H2S2 108.3 . . ?
C2S O1S C3S 112.9(5) . . ?
O1S C3S C4S 109.5(5) . . ?
O1S C3S H3S1 109.8 . . ?
C4S C3S H3S1 109.8 . . ?
O1S C3S H3S2 109.8 . . ?
C4S C3S H3S2 109.8 . . ?
H3S1 C3S H3S2 108.2 . . ?
C3S C4S H4S1 109.5 . . ?
C3S C4S H4S2 109.5 . . ?
H4S1 C4S H4S2 109.5 . . ?
C3S C4S H4S3 109.5 . . ?
H4S1 C4S H4S3 109.5 . . ?
H4S2 C4S H4S3 109.5 . . ?
C6S C5S H5S1 109.5 . . ?
C6S C5S H5S2 109.5 . . ?
H5S1 C5S H5S2 109.5 . . ?
C6S C5S H5S3 109.5 . . ?
H5S1 C5S H5S3 109.5 . . ?
H5S2 C5S H5S3 109.5 . . ?
O2S C6S C5S 121.0(11) . . ?
O2S C6S H6S1 107.1 . . ?
C5S C6S H6S1 107.1 . . ?
O2S C6S H6S2 107.1 . . ?
C5S C6S H6S2 107.1 . . ?
H6S1 C6S H6S2 106.8 . . ?
C7S O2S C6S 108.1(8) . . ?
O2S C7S C8S 109.0(11) . . ?
O2S C7S H7S1 109.9 . . ?
C8S C7S H7S1 109.9 . . ?
O2S C7S H7S2 109.9 . . ?
C8S C7S H7S2 109.9 . . ?
H7S1 C7S H7S2 108.3 . . ?
C7S C8S H8S1 109.5 . . ?
C7S C8S H8S2 109.5 . . ?
H8S1 C8S H8S2 109.5 . . ?
C7S C8S H8S3 109.5 . . ?
H8S1 C8S H8S3 109.5 . . ?
H8S2 C8S H8S3 109.5 . . ?
C6SB C5SB H5S4 109.5 . . ?
C6SB C5SB H5S5 109.5 . . ?
H5S4 C5SB H5S5 109.5 . . ?
C6SB C5SB H5S6 109.5 . . ?
H5S4 C5SB H5S6 109.5 . . ?
H5S5 C5SB H5S6 109.5 . . ?
O2SB C6SB C5SB 104(2) . . ?
O2SB C6SB H6S3 111.0 . . ?
C5SB C6SB H6S3 111.0 . . ?
O2SB C6SB H6S4 111.0 . . ?
C5SB C6SB H6S4 111.0 . . ?
H6S3 C6SB H6S4 109.0 . . ?
C7SB O2SB C6SB 108.0(19) . . ?
O2SB C7SB C8SB 109(2) . . ?
O2SB C7SB H7S3 110.0 . . ?
C8SB C7SB H7S3 110.0 . . ?
O2SB C7SB H7S4 110.0 . . ?
C8SB C7SB H7S4 110.0 . . ?
H7S3 C7SB H7S4 108.3 . . ?
C7SB C8SB H8S4 109.5 . . ?
C7SB C8SB H8S5 109.5 . . ?
H8S4 C8SB H8S5 109.5 . . ?
C7SB C8SB H8S6 109.5 . . ?
H8S4 C8SB H8S6 109.5 . . ?
H8S5 C8SB H8S6 109.5 . . ?

loop_
_geom_bond_atom_site_label_1
_geom_bond_atom_site_label_2
_geom_bond_distance
_geom_bond_site_symmetry_2
_geom_bond_publ_flag
U1 N7 2.080(4) . ?
U1 N3 2.277(4) . ?
U1 N1 2.285(3) . ?
U1 N2 2.414(4) . ?
U2 N7 2.077(4) . ?
U2 N6 2.294(4) . ?
U2 N5 2.302(4) . ?
U2 N4 2.377(4) . ?
U2 C61 3.033(4) . ?
N1 C11 1.427(5) . ?
N1 C17 1.493(5) . ?
C11 C12 1.392(6) . ?
C11 C16 1.399(6) . ?
C12 C13 1.386(6) . ?
C12 H12 0.9500 . ?
C13 C14 1.394(7) . ?
C13 C131 1.513(7) . ?
C131 H13A 0.9800 . ?
C131 H13B 0.9800 . ?
C131 H13C 0.9800 . ?
C14 C15 1.393(7) . ?
C14 H14 0.9500 . ?
C15 C16 1.396(6) . ?
C15 C151 1.520(6) . ?
C151 H15A 0.9800 . ?
C151 H15B 0.9800 . ?
C151 H15C 0.9800 . ?
C16 H16 0.9500 . ?
C17 C110 1.514(6) . ?
C17 C18 1.531(6) . ?
C17 C19 1.535(6) . ?
C18 H18A 0.9800 . ?
C18 H18B 0.9800 . ?
C18 H18C 0.9800 . ?
C19 H19A 0.9800 . ?
C19 H19B 0.9800 . ?
C19 H19C 0.9800 . ?
C110 H11A 0.9800 . ?
C110 H11B 0.9800 . ?
C110 H11C 0.9800 . ?
N2 C21 1.398(5) . ?
N2 C27 1.489(6) . ?
C21 C22 1.408(6) . ?
C21 C26 1.416(7) . ?
C22 C23 1.397(6) . ?
C22 H22 0.9500 . ?
C23 C24 1.403(7) . ?
C23 C231 1.501(7) . ?
C231 H23A 0.9800 . ?
C231 H23B 0.9800 . ?
C231 H23C 0.9800 . ?
C24 C25 1.399(7) . ?
C24 H24 0.9500 . ?
C25 C26 1.393(6) . ?
C25 C251 1.509(7) . ?
C251 H25A 0.9800 . ?
C251 H25B 0.9800 . ?
C251 H25C 0.9800 . ?
C26 H26 0.9500 . ?
C27 C29 1.523(7) . ?
C27 C28 1.533(7) . ?
C27 C210 1.537(6) . ?
C28 H28A 0.9800 . ?
C28 H28B 0.9800 . ?
C28 H28C 0.9800 . ?
C29 H29A 0.9800 . ?
C29 H29B 0.9800 . ?
C29 H29C 0.9800 . ?
C210 H21A 0.9800 . ?
C210 H21B 0.9800 . ?
C210 H21C 0.9800 . ?
N3 C31 1.423(5) . ?
N3 C37 1.485(6) . ?
C31 C32 1.400(6) . ?
C31 C36 1.401(6) . ?
C32 C33 1.389(6) . ?
C32 H32 0.9500 . ?
C33 C34 1.389(7) . ?
C33 C331 1.517(7) . ?
C331 H33A 0.9800 . ?
C331 H33B 0.9800 . ?
C331 H33C 0.9800 . ?
C34 C35 1.375(7) . ?
C34 H34 0.9500 . ?
C35 C36 1.399(7) . ?
C35 C351 1.514(7) . ?
C351 H35A 0.9800 . ?
C351 H35B 0.9800 . ?
C351 H35C 0.9800 . ?
C36 H36 0.9500 . ?
C37 C38 1.530(6) . ?
C37 C310 1.538(6) . ?
C37 C39 1.543(7) . ?
C38 H38A 0.9800 . ?
C38 H38B 0.9800 . ?
C38 H38C 0.9800 . ?
C39 H39A 0.9800 . ?
C39 H39B 0.9800 . ?
C39 H39C 0.9800 . ?
C310 H31A 0.9800 . ?
C310 H31B 0.9800 . ?
C310 H31C 0.9800 . ?
N4 C41 1.398(5) . ?
N4 C47 1.477(6) . ?
C41 C42 1.402(6) . ?
C41 C46 1.419(6) . ?
C42 C43 1.395(6) . ?
C42 H42 0.9500 . ?
C43 C44 1.392(7) . ?
C43 C431 1.514(7) . ?
C431 H43A 0.9800 . ?
C431 H43B 0.9800 . ?
C431 H43C 0.9800 . ?
C44 C45 1.385(7) . ?
C44 H44 0.9500 . ?
C45 C46 1.394(6) . ?
C45 C451 1.514(7) . ?
C451 H45A 0.9800 . ?
C451 H45B 0.9800 . ?
C451 H45C 0.9800 . ?
C46 H46 0.9500 . ?
C47 C410 1.531(6) . ?
C47 C48 1.540(6) . ?
C47 C49 1.542(7) . ?
C48 H48A 0.9800 . ?
C48 H48B 0.9800 . ?
C48 H48C 0.9800 . ?
C49 H49A 0.9800 . ?
C49 H49B 0.9800 . ?
C49 H49C 0.9800 . ?
C410 H41A 0.9800 . ?
C410 H41B 0.9800 . ?
C410 H41C 0.9800 . ?
N5 C51 1.409(6) . ?
N5 C57 1.487(6) . ?
C51 C52 1.400(7) . ?
C51 C56 1.407(6) . ?
C52 C53 1.401(7) . ?
C52 H52 0.9500 . ?
C53 C54 1.391(7) . ?
C53 C531 1.509(7) . ?
C531 H53A 0.9800 . ?
C531 H53B 0.9800 . ?
C531 H53C 0.9800 . ?
C54 C55 1.387(8) . ?
C54 H54 0.9500 . ?
C55 C56 1.374(7) . ?
C55 C551 1.522(7) . ?
C551 H55A 0.9800 . ?
C551 H55B 0.9800 . ?
C551 H55C 0.9800 . ?
C56 H56 0.9500 . ?
C57 C510 1.518(6) . ?
C57 C58 1.522(6) . ?
C57 C59 1.546(6) . ?
C58 H58A 0.9800 . ?
C58 H58B 0.9800 . ?
C58 H58C 0.9800 . ?
C59 H59A 0.9800 . ?
C59 H59B 0.9800 . ?
C59 H59C 0.9800 . ?
C510 H51A 0.9800 . ?
C510 H51B 0.9800 . ?
C510 H51C 0.9800 . ?
N6 C61 1.430(5) . ?
N6 C67 1.489(6) . ?
C61 C66 1.390(7) . ?
C61 C62 1.407(6) . ?
C62 C63 1.397(6) . ?
C62 H62 0.9500 . ?
C63 C64 1.393(7) . ?
C63 C631 1.509(7) . ?
C631 H63A 0.9800 . ?
C631 H63B 0.9800 . ?
C631 H63C 0.9800 . ?
C64 C65 1.378(8) . ?
C64 H64 0.9500 . ?
C65 C66 1.398(7) . ?
C65 C651 1.515(8) . ?
C651 H65A 0.9800 . ?
C651 H65B 0.9800 . ?
C651 H65C 0.9800 . ?
C66 H66 0.9500 . ?
C67 C68 1.529(7) . ?
C67 C69 1.533(6) . ?
C67 C610 1.536(6) . ?
C68 H68A 0.9800 . ?
C68 H68B 0.9800 . ?
C68 H68C 0.9800 . ?
C69 H69A 0.9800 . ?
C69 H69B 0.9800 . ?
C69 H69C 0.9800 . ?
C610 H61A 0.9800 . ?
C610 H61B 0.9800 . ?
C610 H61C 0.9800 . ?
N8 C93B 1.48(3) . ?
N8 C89 1.497(6) . ?
N8 C81 1.51(2) . ?
N8 C85 1.524(6) . ?
N8 C81B 1.536(19) . ?
N8 C93 1.537(13) . ?
C81B C82B 1.543(13) . ?
C81B H81C 0.9900 . ?
C81B H81D 0.9900 . ?
C82B C83B 1.528(11) . ?
C82B H82C 0.9900 . ?
C82B H82D 0.9900 . ?
C83B C84B 1.506(12) . ?
C83B H83C 0.9900 . ?
C83B H83D 0.9900 . ?
C84B H84D 0.9800 . ?
C84B H84E 0.9800 . ?
C84B H84F 0.9800 . ?
C81 C82 1.55(2) . ?
C81 H81A 0.9900 . ?
C81 H81B 0.9900 . ?
C82 C83 1.53(2) . ?
C82 H82A 0.9900 . ?
C82 H82B 0.9900 . ?
C83 C84 1.54(2) . ?
C83 H83A 0.9900 . ?
C83 H83B 0.9900 . ?
C84 H84A 0.9800 . ?
C84 H84B 0.9800 . ?
C84 H84C 0.9800 . ?
C85 C86 1.510(6) . ?
C85 H85A 0.9900 . ?
C85 H85B 0.9900 . ?
C86 C87 1.535(6) . ?
C86 H86A 0.9900 . ?
C86 H86B 0.9900 . ?
C87 C88 1.503(7) . ?
C87 H87A 0.9900 . ?
C87 H87B 0.9900 . ?
C88 H88A 0.9800 . ?
C88 H88B 0.9800 . ?
C88 H88C 0.9800 . ?
C89 C90 1.516(6) . ?
C89 H89A 0.9900 . ?
C89 H89B 0.9900 . ?
C90 C91 1.528(7) . ?
C90 H90A 0.9900 . ?
C90 H90B 0.9900 . ?
C91 C92 1.521(7) . ?
C91 H91A 0.9900 . ?
C91 H91B 0.9900 . ?
C92 H92A 0.9800 . ?
C92 H92B 0.9800 . ?
C92 H92C 0.9800 . ?
C93 C94 1.528(10) . ?
C93 H93A 0.9900 . ?
C93 H93B 0.9900 . ?
C94 C95 1.523(11) . ?
C94 H94A 0.9900 . ?
C94 H94B 0.9900 . ?
C95 C96 1.518(14) . ?
C95 H95A 0.9900 . ?
C95 H95B 0.9900 . ?
C96 H96A 0.9800 . ?
C96 H96B 0.9800 . ?
C96 H96C 0.9800 . ?
C93B C94B 1.531(14) . ?
C93B H93C 0.9900 . ?
C93B H93D 0.9900 . ?
C94B C95B 1.530(14) . ?
C94B H94C 0.9900 . ?
C94B H94D 0.9900 . ?
C95B C96B 1.505(16) . ?
C95B H95C 0.9900 . ?
C95B H95D 0.9900 . ?
C96B H96D 0.9800 . ?
C96B H96E 0.9800 . ?
C96B H96F 0.9800 . ?
C1S C2S 1.484(8) . ?
C1S H1S1 0.9800 . ?
C1S H1S2 0.9800 . ?
C1S H1S3 0.9800 . ?
C2S O1S 1.426(6) . ?
C2S H2S1 0.9900 . ?
C2S H2S2 0.9900 . ?
O1S C3S 1.442(7) . ?
C3S C4S 1.492(8) . ?
C3S H3S1 0.9900 . ?
C3S H3S2 0.9900 . ?
C4S H4S1 0.9800 . ?
C4S H4S2 0.9800 . ?
C4S H4S3 0.9800 . ?
C5S C6S 1.549(12) . ?
C5S H5S1 0.9800 . ?
C5S H5S2 0.9800 . ?
C5S H5S3 0.9800 . ?
C6S O2S 1.463(10) . ?
C6S H6S1 0.9900 . ?
C6S H6S2 0.9900 . ?
O2S C7S 1.444(10) . ?
C7S C8S 1.480(12) . ?
C7S H7S1 0.9900 . ?
C7S H7S2 0.9900 . ?
C8S H8S1 0.9800 . ?
C8S H8S2 0.9800 . ?
C8S H8S3 0.9800 . ?
C5SB C6SB 1.495(17) . ?
C5SB H5S4 0.9800 . ?
C5SB H5S5 0.9800 . ?
C5SB H5S6 0.9800 . ?
C6SB O2SB 1.463(15) . ?
C6SB H6S3 0.9900 . ?
C6SB H6S4 0.9900 . ?
O2SB C7SB 1.445(15) . ?
C7SB C8SB 1.499(17) . ?
C7SB H7S3 0.9900 . ?
C7SB H7S4 0.9900 . ?
C8SB H8S4 0.9800 . ?
C8SB H8S5 0.9800 . ?
C8SB H8S6 0.9800 . ?
